data_4023447
loop_
_publ_author_name
'Hyeon Mo Cho'
'Haim Weissman'
'Jeffrey S. Moore'

_publ_contact_author
; 
Scott R. Wilson 
University of Illinois 
School of Chemical Sciences, Box 59-1 
505 South Mathews Avenue 
Urbana, Illinois  61801 
USA 
;
_publ_contact_author_email srwilson@uiuc.edu
_publ_contact_author_fax '1  217 244 8068'
_publ_contact_author_phone '1  217 244 1708'
_publ_section_title
;
 Synthetic Applications with Use of a Silica-Supported
 Alkyne Metathesis Catalyst
;
_journal_name_full 'Journal of Organic Chemistry'
_journal_page_first 4256
_journal_page_last 4258
_journal_paper_doi 10.1021/jo8003919
_journal_volume 73
_journal_year 2008
_chemical_formula_moiety 'C38 H36 O4'
_chemical_formula_sum 'C38 H36 O4'
_chemical_formula_weight 556.67
_chemical_name_systematic
; 
? 
;
_space_group_IT_number 14
_symmetry_cell_setting monoclinic
_symmetry_space_group_name_Hall '-P 2yn'
_symmetry_space_group_name_H-M 'P 1 21/n 1'
_atom_sites_solution_hydrogens geom
_atom_sites_solution_primary direct
_atom_sites_solution_secondary difmap
_audit_creation_method SHELXL-97
_audit_update_record
; 
2006-04-05   text and data added, srw 
;
_cell_angle_alpha 90.00
_cell_angle_beta 103.212(2)
_cell_angle_gamma 90.00
_cell_formula_units_Z 2
_cell_length_a 13.5686(5)
_cell_length_b 7.0838(3)
_cell_length_c 16.6718(6)
_cell_measurement_reflns_used 5563
_cell_measurement_temperature 193(2)
_cell_measurement_theta_max 26.99
_cell_measurement_theta_min 2.51
_cell_volume 1560.03(10)
_computing_cell_refinement 'SAINT V6.22 (Bruker, 2001)'
_computing_data_collection 'APEX2 V1.0-27 (Bruker, 2004)'
_computing_data_reduction 'SAINT V6.22 (Bruker, 2001)'
_computing_molecular_graphics 'SHELXTL V6.12 (Bruker, 2001)'
_computing_publication_material 'XCIF (Bruker, 2001)'
_computing_structure_refinement 'SHELXTL V6.12 (Bruker, 2001)'
_computing_structure_solution 'SHELXTL V6.12 (Bruker, 2001)'
_diffrn_ambient_temperature 193(2)
_diffrn_measured_fraction_theta_full 0.986
_diffrn_measured_fraction_theta_max 0.986
_diffrn_measurement_device 'Bruker Kappa/ApexII CCD'
_diffrn_measurement_method 'profile data from \f and \w scans'
_diffrn_radiation_monochromator graphite
_diffrn_radiation_source 'fine-focus sealed tube'
_diffrn_radiation_type MoK\a
_diffrn_radiation_wavelength 0.71073
_diffrn_radiation_wavelength_id ga61ias
_diffrn_reflns_av_R_equivalents 0.0245
_diffrn_reflns_av_sigmaI/netI 0.0208
_diffrn_reflns_limit_h_max 16
_diffrn_reflns_limit_h_min -17
_diffrn_reflns_limit_k_max 8
_diffrn_reflns_limit_k_min -9
_diffrn_reflns_limit_l_max 21
_diffrn_reflns_limit_l_min -21
_diffrn_reflns_number 16221
_diffrn_reflns_theta_full 27.23
_diffrn_reflns_theta_max 27.23
_diffrn_reflns_theta_min 1.75
_exptl_absorpt_coefficient_mu 0.076
_exptl_absorpt_correction_T_max 0.9913
_exptl_absorpt_correction_T_min 0.9688
_exptl_absorpt_correction_type integration
_exptl_absorpt_process_details 'SHELXTL/XPREP (Bruker, 2001)'
_exptl_crystal_colour colourless
_exptl_crystal_density_diffrn 1.185
_exptl_crystal_density_method 'not measured'
_exptl_crystal_description columnar
_exptl_crystal_F_000 592
_exptl_crystal_id ga61ias
_exptl_crystal_preparation
; 
The data crystal was mounted using oil (Parantone-N, Exxon) to a 
0.3 mm cryo-loop (Hampton Research) with the (-7 1 1) scattering planes 
roughly normal to the spindle axis. 
;
_exptl_crystal_size_max 0.52
_exptl_crystal_size_mid 0.18
_exptl_crystal_size_min 0.14
_refine_diff_density_max 0.206
_refine_diff_density_min -0.158
_refine_diff_density_rms 0.032
_refine_ls_extinction_coef 0.0063(13)
_refine_ls_extinction_expression Fc^*^=kFc[1+0.001xFc^2^\l^3^/sin(2\q)]^-1/4^
_refine_ls_extinction_method SHELXL
_refine_ls_goodness_of_fit_ref 1.053
_refine_ls_hydrogen_treatment noref
_refine_ls_matrix_type full
_refine_ls_number_parameters 191
_refine_ls_number_reflns 3442
_refine_ls_number_restraints 0
_refine_ls_restrained_S_all 1.053
_refine_ls_R_factor_all 0.0458
_refine_ls_R_factor_gt 0.0354
_refine_ls_shift/su_max 0.001
_refine_ls_shift/su_mean 0.000
_refine_ls_structure_factor_coef Fsqd
_refine_ls_weighting_details 'calc w=1/[\s^2^(Fo^2^)+(0.0458P)^2^+0.3015P] where P=(Fo^2^+2Fc^2^)/3'
_refine_ls_weighting_scheme calc
_refine_ls_wR_factor_gt 0.0930
_refine_ls_wR_factor_ref 0.1000
_reflns_number_gt 2786
_reflns_number_total 3442
_reflns_threshold_expression >2sigma(I)
_cod_data_source_file jo8003919-File004.cif
_cod_data_source_block ga61ias
_cod_depositor_comments
;
The following automatic conversions were performed:
'_symmetry_cell_setting' value 'Monoclinic' changed to 'monoclinic'
according to '/home/saulius/struct/CIF-dictionaries/cif_core.dic'
dictionary named 'cif_core.dic' version 2.4.1 from 2010-06-29.

Automatic conversion script
Id: cif_fix_enum 1527 2010-12-29 10:47:43Z saulius 
;
_cod_original_sg_symbol_Hall '-P 2yn '
_cod_original_sg_symbol_H-M 'P 21/n  '
_cod_database_code 4023447

loop_
_symmetry_equiv_pos_as_xyz
'x, y, z'
'-x+1/2, y+1/2, -z+1/2'
'-x, -y, -z'
'x-1/2, -y-1/2, z-1/2'

loop_
_atom_site_label
_atom_site_type_symbol
_atom_site_fract_x
_atom_site_fract_y
_atom_site_fract_z
_atom_site_U_iso_or_equiv
_atom_site_adp_type
_atom_site_occupancy
_atom_site_symmetry_multiplicity
_atom_site_calc_flag
_atom_site_refinement_flags
_atom_site_disorder_assembly
_atom_site_disorder_group
C1 C -0.18273(8) 1.72353(15) 0.84953(7) 0.0276(2) Uani 1 1 d . . .
C2 C -0.11196(8) 1.72245(15) 0.81797(6) 0.0271(2) Uani 1 1 d . . .
C3 C -0.02956(7) 1.72976(15) 0.77754(6) 0.0258(2) Uani 1 1 d . . .
C4 C -0.02161(8) 1.87926(16) 0.72498(7) 0.0319(3) Uani 1 1 d . . .
H4 H -0.0711 1.9765 0.7163 0.038 Uiso 1 1 calc R . .
C5 C 0.05737(9) 1.88819(17) 0.68519(7) 0.0359(3) Uani 1 1 d . . .
H5 H 0.0621 1.9909 0.6496 0.043 Uiso 1 1 calc R . .
C6 C 0.12922(8) 1.74657(17) 0.69764(7) 0.0337(3) Uani 1 1 d . . .
H6 H 0.1833 1.7522 0.6702 0.040 Uiso 1 1 calc R . .
C7 C 0.12357(8) 1.59640(16) 0.74965(7) 0.0296(2) Uani 1 1 d . . .
H7 H 0.1737 1.5003 0.7578 0.035 Uiso 1 1 calc R . .
C8 C 0.04436(7) 1.58628(15) 0.78995(6) 0.0254(2) Uani 1 1 d . . .
C9 C 0.10489(8) 1.29604(15) 0.85375(7) 0.0284(2) Uani 1 1 d . . .
H9B H 0.1732 1.3489 0.8761 0.034 Uiso 1 1 calc R . .
H9A H 0.1048 1.2349 0.8003 0.034 Uiso 1 1 calc R . .
C10 C 0.08064(8) 1.15162(15) 0.91292(7) 0.0290(2) Uani 1 1 d . . .
H10A H 0.0130 1.0961 0.8903 0.035 Uiso 1 1 calc R . .
H10B H 0.0799 1.2122 0.9663 0.035 Uiso 1 1 calc R . .
C11 C 0.16153(8) 0.99753(15) 0.92534(7) 0.0288(2) Uani 1 1 d . . .
H11A H 0.1625 0.9421 0.8710 0.035 Uiso 1 1 calc R . .
H11B H 0.2284 1.0564 0.9473 0.035 Uiso 1 1 calc R . .
C12 C 0.14672(8) 0.83922(15) 0.98321(7) 0.0296(2) Uani 1 1 d . . .
H12B H 0.1462 0.8918 1.0381 0.036 Uiso 1 1 calc R . .
H12A H 0.0810 0.7760 0.9614 0.036 Uiso 1 1 calc R . .
C13 C 0.23165(8) 0.69828(15) 0.99079(7) 0.0298(2) Uani 1 1 d . . .
H13A H 0.2337 0.6487 0.9357 0.036 Uiso 1 1 calc R . .
H13B H 0.2973 0.7602 1.0145 0.036 Uiso 1 1 calc R . .
C14 C 0.28399(7) 0.40464(15) 1.05734(6) 0.0256(2) Uani 1 1 d . . .
C15 C 0.36584(8) 0.38875(16) 1.02044(7) 0.0304(3) Uani 1 1 d . . .
H15 H 0.3770 0.4823 0.9827 0.036 Uiso 1 1 calc R . .
C16 C 0.43125(8) 0.23547(17) 1.03898(7) 0.0339(3) Uani 1 1 d . . .
H16 H 0.4864 0.2242 1.0130 0.041 Uiso 1 1 calc R . .
C17 C 0.41705(8) 0.09958(18) 1.09455(7) 0.0353(3) Uani 1 1 d . . .
H17 H 0.4626 -0.0037 1.1073 0.042 Uiso 1 1 calc R . .
C18 C 0.33578(8) 0.11499(17) 1.13162(7) 0.0327(3) Uani 1 1 d . . .
H18 H 0.3261 0.0217 1.1700 0.039 Uiso 1 1 calc R . .
C19 C 0.26795(7) 0.26546(15) 1.11335(6) 0.0262(2) Uani 1 1 d . . .
O1 O 0.03153(5) 1.44481(11) 0.84152(5) 0.0309(2) Uani 1 1 d . . .
O2 O 0.21513(6) 0.54696(11) 1.04304(5) 0.0317(2) Uani 1 1 d . . .

loop_
_atom_site_aniso_label
_atom_site_aniso_U_11
_atom_site_aniso_U_22
_atom_site_aniso_U_33
_atom_site_aniso_U_23
_atom_site_aniso_U_13
_atom_site_aniso_U_12
C1 0.0311(5) 0.0237(5) 0.0270(6) 0.0038(4) 0.0047(4) 0.0036(4)
C2 0.0299(5) 0.0235(5) 0.0270(5) 0.0037(4) 0.0044(4) 0.0040(4)
C3 0.0271(5) 0.0260(5) 0.0236(5) -0.0003(4) 0.0040(4) -0.0005(4)
C4 0.0357(6) 0.0296(6) 0.0296(6) 0.0060(5) 0.0055(5) 0.0046(5)
C5 0.0425(6) 0.0339(6) 0.0325(6) 0.0104(5) 0.0109(5) -0.0018(5)
C6 0.0319(5) 0.0394(7) 0.0319(6) 0.0031(5) 0.0115(4) -0.0043(5)
C7 0.0272(5) 0.0304(6) 0.0314(6) 0.0014(5) 0.0074(4) 0.0013(4)
C8 0.0276(5) 0.0239(5) 0.0239(5) 0.0013(4) 0.0045(4) -0.0013(4)
C9 0.0296(5) 0.0229(5) 0.0342(6) 0.0023(5) 0.0101(4) 0.0046(4)
C10 0.0314(5) 0.0247(5) 0.0319(6) 0.0020(5) 0.0094(4) 0.0015(4)
C11 0.0315(5) 0.0233(5) 0.0323(6) 0.0020(5) 0.0088(4) 0.0017(4)
C12 0.0331(5) 0.0239(5) 0.0327(6) 0.0024(5) 0.0090(4) 0.0013(4)
C13 0.0356(6) 0.0226(6) 0.0327(6) 0.0041(5) 0.0113(5) 0.0005(4)
C14 0.0258(5) 0.0233(5) 0.0263(5) -0.0014(4) 0.0029(4) 0.0016(4)
C15 0.0314(5) 0.0298(6) 0.0308(6) 0.0000(5) 0.0090(4) -0.0013(4)
C16 0.0279(5) 0.0386(7) 0.0363(6) -0.0047(5) 0.0100(5) 0.0026(5)
C17 0.0311(6) 0.0362(6) 0.0376(6) 0.0009(5) 0.0054(5) 0.0114(5)
C18 0.0350(6) 0.0315(6) 0.0306(6) 0.0054(5) 0.0057(5) 0.0072(5)
C19 0.0265(5) 0.0271(6) 0.0243(5) -0.0001(4) 0.0044(4) 0.0016(4)
O1 0.0316(4) 0.0255(4) 0.0384(4) 0.0094(3) 0.0141(3) 0.0065(3)
O2 0.0348(4) 0.0248(4) 0.0384(5) 0.0092(3) 0.0143(3) 0.0069(3)

loop_
_atom_type_symbol
_atom_type_description
_atom_type_scat_dispersion_real
_atom_type_scat_dispersion_imag
_atom_type_scat_source
C C 0.0033 0.0016 'International Tables Vol C Tables 4.2.6.8 and 6.1.1.4'
H H 0.0000 0.0000 'International Tables Vol C Tables 4.2.6.8 and 6.1.1.4'
O O 0.0106 0.0060 'International Tables Vol C Tables 4.2.6.8 and 6.1.1.4'

loop_
_exptl_crystal_face_index_h
_exptl_crystal_face_index_k
_exptl_crystal_face_index_l
_exptl_crystal_face_perp_dist
2.00 -1.00 1.00 0.1500
0.00 -1.00 2.00 0.1900
0.00 1.00 -2.00 0.2200
-1.00 0.00 1.00 0.0700
1.00 0.00 -1.00 0.0900
0.00 0.00 1.00 0.0700
0.00 0.00 -1.00 0.0700
2.00 1.00 0.00 0.1500
-1.00 0.00 0.00 0.0800
1.00 0.00 0.00 0.0800
0.00 1.00 0.00 0.2600
1.00 -1.00 -1.00 0.1900
-1.00 -2.00 -2.00 0.2200
-2.00 2.00 1.00 0.2600
-2.00 0.00 -1.00 0.0700

loop_
_geom_angle_atom_site_label_1
_geom_angle_atom_site_label_2
_geom_angle_atom_site_label_3
_geom_angle
_geom_angle_site_symmetry_1
_geom_angle_site_symmetry_3
_geom_angle_publ_flag
C2 C1 C19 177.21(11) . 3_577 ?
C1 C2 C3 176.89(11) . . ?
C4 C3 C8 119.03(9) . . ?
C4 C3 C2 120.26(10) . . ?
C8 C3 C2 120.70(9) . . ?
C5 C4 C3 121.01(10) . . ?
C5 C4 H4 119.5 . . ?
C3 C4 H4 119.5 . . ?
C6 C5 C4 119.46(11) . . ?
C6 C5 H5 120.3 . . ?
C4 C5 H5 120.3 . . ?
C5 C6 C7 120.90(10) . . ?
C5 C6 H6 119.5 . . ?
C7 C6 H6 119.5 . . ?
C6 C7 C8 120.03(10) . . ?
C6 C7 H7 120.0 . . ?
C8 C7 H7 120.0 . . ?
O1 C8 C7 124.62(9) . . ?
O1 C8 C3 115.81(9) . . ?
C7 C8 C3 119.57(10) . . ?
O1 C9 C10 110.11(8) . . ?
O1 C9 H9B 109.6 . . ?
C10 C9 H9B 109.6 . . ?
O1 C9 H9A 109.6 . . ?
C10 C9 H9A 109.6 . . ?
H9B C9 H9A 108.2 . . ?
C9 C10 C11 108.40(9) . . ?
C9 C10 H10A 110.0 . . ?
C11 C10 H10A 110.0 . . ?
C9 C10 H10B 110.0 . . ?
C11 C10 H10B 110.0 . . ?
H10A C10 H10B 108.4 . . ?
C12 C11 C10 114.67(9) . . ?
C12 C11 H11A 108.6 . . ?
C10 C11 H11A 108.6 . . ?
C12 C11 H11B 108.6 . . ?
C10 C11 H11B 108.6 . . ?
H11A C11 H11B 107.6 . . ?
C13 C12 C11 109.38(9) . . ?
C13 C12 H12B 109.8 . . ?
C11 C12 H12B 109.8 . . ?
C13 C12 H12A 109.8 . . ?
C11 C12 H12A 109.8 . . ?
H12B C12 H12A 108.2 . . ?
O2 C13 C12 108.91(8) . . ?
O2 C13 H13A 109.9 . . ?
C12 C13 H13A 109.9 . . ?
O2 C13 H13B 109.9 . . ?
C12 C13 H13B 109.9 . . ?
H13A C13 H13B 108.3 . . ?
O2 C14 C15 124.67(10) . . ?
O2 C14 C19 115.57(9) . . ?
C15 C14 C19 119.75(10) . . ?
C16 C15 C14 119.85(10) . . ?
C16 C15 H15 120.1 . . ?
C14 C15 H15 120.1 . . ?
C17 C16 C15 120.90(10) . . ?
C17 C16 H16 119.5 . . ?
C15 C16 H16 119.5 . . ?
C16 C17 C18 119.46(10) . . ?
C16 C17 H17 120.3 . . ?
C18 C17 H17 120.3 . . ?
C17 C18 C19 121.00(11) . . ?
C17 C18 H18 119.5 . . ?
C19 C18 H18 119.5 . . ?
C18 C19 C14 119.02(9) . . ?
C18 C19 C1 120.29(10) . 3_577 ?
C14 C19 C1 120.69(9) . 3_577 ?
C8 O1 C9 116.62(8) . . ?
C14 O2 C13 117.77(8) . . ?

loop_
_geom_bond_atom_site_label_1
_geom_bond_atom_site_label_2
_geom_bond_distance
_geom_bond_site_symmetry_2
_geom_bond_publ_flag
C1 C2 1.1958(15) . ?
C1 C19 1.4329(14) 3_577 ?
C2 C3 1.4323(14) . ?
C3 C4 1.3943(15) . ?
C3 C8 1.4096(14) . ?
C4 C5 1.3847(15) . ?
C4 H4 0.9500 . ?
C5 C6 1.3811(16) . ?
C5 H5 0.9500 . ?
C6 C7 1.3856(16) . ?
C6 H6 0.9500 . ?
C7 C8 1.3934(14) . ?
C7 H7 0.9500 . ?
C8 O1 1.3572(12) . ?
C9 O1 1.4319(12) . ?
C9 C10 1.5088(15) . ?
C9 H9B 0.9900 . ?
C9 H9A 0.9900 . ?
C10 C11 1.5280(14) . ?
C10 H10A 0.9900 . ?
C10 H10B 0.9900 . ?
C11 C12 1.5223(15) . ?
C11 H11A 0.9900 . ?
C11 H11B 0.9900 . ?
C12 C13 1.5079(15) . ?
C12 H12B 0.9900 . ?
C12 H12A 0.9900 . ?
C13 O2 1.4308(13) . ?
C13 H13A 0.9900 . ?
C13 H13B 0.9900 . ?
C14 O2 1.3580(12) . ?
C14 C15 1.3918(14) . ?
C14 C19 1.4087(15) . ?
C15 C16 1.3917(16) . ?
C15 H15 0.9500 . ?
C16 C17 1.3798(17) . ?
C16 H16 0.9500 . ?
C17 C18 1.3861(15) . ?
C17 H17 0.9500 . ?
C18 C19 1.3956(15) . ?
C18 H18 0.9500 . ?
C19 C1 1.4329(14) 3_577 ?

loop_
_geom_torsion_atom_site_label_1
_geom_torsion_atom_site_label_2
_geom_torsion_atom_site_label_3
_geom_torsion_atom_site_label_4
_geom_torsion
_geom_torsion_site_symmetry_1
_geom_torsion_site_symmetry_2
_geom_torsion_site_symmetry_3
_geom_torsion_site_symmetry_4
_geom_torsion_publ_flag
C8 C3 C4 C5 0.02(17) . . . . ?
C2 C3 C4 C5 -179.78(11) . . . . ?
C3 C4 C5 C6 0.15(18) . . . . ?
C4 C5 C6 C7 -0.31(18) . . . . ?
C5 C6 C7 C8 0.30(17) . . . . ?
C6 C7 C8 O1 179.48(10) . . . . ?
C6 C7 C8 C3 -0.13(16) . . . . ?
C4 C3 C8 O1 -179.67(9) . . . . ?
C2 C3 C8 O1 0.13(15) . . . . ?
C4 C3 C8 C7 -0.03(16) . . . . ?
C2 C3 C8 C7 179.77(10) . . . . ?
O1 C9 C10 C11 -179.06(8) . . . . ?
C9 C10 C11 C12 -179.36(9) . . . . ?
C10 C11 C12 C13 -179.43(9) . . . . ?
C11 C12 C13 O2 -178.05(9) . . . . ?
O2 C14 C15 C16 -179.30(10) . . . . ?
C19 C14 C15 C16 0.08(16) . . . . ?
C14 C15 C16 C17 -0.93(17) . . . . ?
C15 C16 C17 C18 0.78(18) . . . . ?
C16 C17 C18 C19 0.22(18) . . . . ?
C17 C18 C19 C14 -1.05(17) . . . . ?
C17 C18 C19 C1 178.25(11) . . . 3_577 ?
O2 C14 C19 C18 -179.68(9) . . . . ?
C15 C14 C19 C18 0.89(16) . . . . ?
O2 C14 C19 C1 1.02(15) . . . 3_577 ?
C15 C14 C19 C1 -178.41(10) . . . 3_577 ?
C7 C8 O1 C9 -0.69(15) . . . . ?
C3 C8 O1 C9 178.92(9) . . . . ?
C10 C9 O1 C8 179.49(9) . . . . ?
C15 C14 O2 C13 -4.58(15) . . . . ?
C19 C14 O2 C13 176.02(9) . . . . ?
C12 C13 O2 C14 179.84(9) . . . . ?
